data_1555845
loop_
_publ_author_name
'Peng, Yu'
'Xiao, Jian'
'Xu, Xiao-Bo'
'Duan, Shu-Ming'
'Ren, Li'
'Shao, Yong-Liang'
'Wang, Ya-Wen'

_publ_section_title
;
 Stereospecific Synthesis of Tetrahydronaphtho[2,3-b]furans Enabled by a
 Nickel-Promoted Tandem Reductive Cyclization.
;
_journal_issue 19
_journal_name_full 'Organic letters'
_journal_page_first 5170
_journal_page_last 5173
_journal_paper_doi 10.1021/acs.orglett.6b02665
_journal_volume 18
_journal_year 2016
_chemical_formula_sum 'C14 H16 O2'
_chemical_formula_weight 216.27
_space_group_IT_number 14
_space_group_name_Hall '-P 2yn'
_space_group_name_H-M_alt 'P 1 21/n 1'
_symmetry_cell_setting monoclinic
_symmetry_space_group_name_H-M 'P 1 21/n 1'
_atom_sites_solution_hydrogens geom
_atom_sites_solution_primary direct
_atom_sites_solution_secondary difmap
_audit_creation_method SHELXL-97
_cell_angle_alpha 90.00
_cell_angle_beta 99.603(8)
_cell_angle_gamma 90.00
_cell_formula_units_Z 4
_cell_length_a 8.5881(7)
_cell_length_b 15.4507(11)
_cell_length_c 8.7345(6)
_cell_measurement_reflns_used 1122
_cell_measurement_temperature 150.00(10)
_cell_measurement_theta_max 70.3710
_cell_measurement_theta_min 5.7040
_cell_volume 1142.76(15)
_computing_cell_refinement 'Bruker SAINT'
_computing_data_collection 'Bruker APEX2'
_computing_data_reduction 'Bruker SAINT'
_computing_structure_refinement 'SHELXL-97 (Sheldrick, 2008)'
_computing_structure_solution 'SHELXS-97 (Sheldrick, 2008)'
_diffrn_ambient_temperature 150.00(10)
_diffrn_detector_area_resol_mean 16.0733
_diffrn_measured_fraction_theta_full 0.991
_diffrn_measured_fraction_theta_max 0.991
_diffrn_measurement_device_type 'SuperNova, Dual, Cu at zero, Eos'
_diffrn_measurement_method '\w scans'
_diffrn_radiation_monochromator graphite
_diffrn_radiation_source 'fine-focus sealed tube'
_diffrn_radiation_type CuK\a
_diffrn_radiation_wavelength 1.54184
_diffrn_reflns_av_R_equivalents 0.0317
_diffrn_reflns_av_sigmaI/netI 0.0365
_diffrn_reflns_limit_h_max 10
_diffrn_reflns_limit_h_min -7
_diffrn_reflns_limit_k_max 18
_diffrn_reflns_limit_k_min -18
_diffrn_reflns_limit_l_max 9
_diffrn_reflns_limit_l_min -10
_diffrn_reflns_number 4906
_diffrn_reflns_theta_full 70.75
_diffrn_reflns_theta_max 70.75
_diffrn_reflns_theta_min 5.73
_exptl_absorpt_coefficient_mu 0.657
_exptl_absorpt_correction_T_max 0.888
_exptl_absorpt_correction_T_min 0.828
_exptl_absorpt_correction_type multi-scan
_exptl_crystal_colour 'clear light colourless'
_exptl_crystal_density_diffrn 1.257
_exptl_crystal_density_method 'not measured'
_exptl_crystal_description plate
_exptl_crystal_F_000 464
_exptl_crystal_size_max 0.31
_exptl_crystal_size_mid 0.24
_exptl_crystal_size_min 0.18
_refine_diff_density_max 0.418
_refine_diff_density_min -0.285
_refine_diff_density_rms 0.054
_refine_ls_extinction_method none
_refine_ls_goodness_of_fit_ref 1.058
_refine_ls_hydrogen_treatment mixed
_refine_ls_matrix_type full
_refine_ls_number_parameters 147
_refine_ls_number_reflns 2181
_refine_ls_number_restraints 0
_refine_ls_restrained_S_all 1.058
_refine_ls_R_factor_all 0.0598
_refine_ls_R_factor_gt 0.0551
_refine_ls_shift/su_max 0.000
_refine_ls_shift/su_mean 0.000
_refine_ls_structure_factor_coef Fsqd
_refine_ls_weighting_details 'calc w=1/[\s^2^(Fo^2^)+(0.0914P)^2^+0.3619P] where P=(Fo^2^+2Fc^2^)/3'
_refine_ls_weighting_scheme calc
_refine_ls_wR_factor_gt 0.1490
_refine_ls_wR_factor_ref 0.1555
_reflns_number_gt 1939
_reflns_number_total 2181
_reflns_threshold_expression >2sigma(I)
_cod_data_source_file ol6b02665_si_006.cif
_cod_data_source_block xiaojian1222
_cod_database_code 1555845

loop_
_symmetry_equiv_pos_as_xyz
'x, y, z'
'-x+1/2, y+1/2, -z+1/2'
'-x, -y, -z'
'x-1/2, -y-1/2, z-1/2'

loop_
_atom_site_label
_atom_site_type_symbol
_atom_site_fract_x
_atom_site_fract_y
_atom_site_fract_z
_atom_site_U_iso_or_equiv
_atom_site_adp_type
_atom_site_occupancy
_atom_site_symmetry_multiplicity
_atom_site_calc_flag
_atom_site_refinement_flags
O1 O 0.79517(13) 0.32892(8) 0.66516(13) 0.0325(3) Uani 1 1 d .
O2 O 0.96201(14) 0.33939(9) 0.88869(16) 0.0421(4) Uani 1 1 d .
C1 C 0.39472(19) 0.38122(9) 0.43750(17) 0.0244(4) Uani 1 1 d .
C2 C 0.3144(2) 0.38986(10) 0.28543(19) 0.0323(4) Uani 1 1 d .
H2 H 0.3707 0.3853 0.2036 0.039 Uiso 1 1 calc R
C3 C 0.1535(2) 0.40497(11) 0.2529(2) 0.0380(5) Uani 1 1 d .
H3 H 0.1029 0.4116 0.1509 0.046 Uiso 1 1 calc R
C4 C 0.0691(2) 0.41007(11) 0.3740(2) 0.0375(5) Uani 1 1 d .
H4 H -0.0389 0.4208 0.3538 0.045 Uiso 1 1 calc R
C5 C 0.14547(19) 0.39922(10) 0.5258(2) 0.0303(4) Uani 1 1 d .
H5 H 0.0869 0.4013 0.6062 0.036 Uiso 1 1 calc R
C6 C 0.30832(18) 0.38520(9) 0.56087(17) 0.0229(4) Uani 1 1 d .
C7 C 0.38416(17) 0.37201(10) 0.73187(17) 0.0232(4) Uani 1 1 d .
C8 C 0.56327(18) 0.37869(10) 0.74222(17) 0.0257(4) Uani 1 1 d .
H8 H 0.5871 0.4396 0.7253 0.031 Uiso 1 1 calc R
C9 C 0.62375(18) 0.32748(11) 0.61721(18) 0.0267(4) Uani 1 1 d .
H9 H 0.5850 0.2678 0.6163 0.032 Uiso 1 1 calc R
C10 C 0.57234(19) 0.36829(10) 0.46184(17) 0.0269(4) Uani 1 1 d .
H10A H 0.6004 0.3313 0.3809 0.032 Uiso 1 1 calc R
H10B H 0.6248 0.4236 0.4571 0.032 Uiso 1 1 calc R
C11 C 0.67678(19) 0.34939(11) 0.88600(18) 0.0299(4) Uani 1 1 d .
H11A H 0.6871 0.3927 0.9675 0.036 Uiso 1 1 calc R
H11B H 0.6438 0.2950 0.9258 0.036 Uiso 1 1 calc R
C12 C 0.82820(19) 0.33939(11) 0.8208(2) 0.0304(4) Uani 1 1 d .
C13 C 0.3309(2) 0.28418(11) 0.7862(2) 0.0347(4) Uani 1 1 d .
H13A H 0.2177 0.2828 0.7739 0.052 Uiso 1 1 calc R
H13B H 0.3749 0.2758 0.8936 0.052 Uiso 1 1 calc R
H13C H 0.3666 0.2389 0.7252 0.052 Uiso 1 1 calc R
C14 C 0.3316(2) 0.44341(11) 0.83483(18) 0.0318(4) Uani 1 1 d .
H14A H 0.3864 0.4367 0.9393 0.048 Uiso 1 1 calc R
H14B H 0.2199 0.4390 0.8336 0.048 Uiso 1 1 calc R
H14C H 0.3557 0.4991 0.7958 0.048 Uiso 1 1 calc R

loop_
_atom_site_aniso_label
_atom_site_aniso_U_11
_atom_site_aniso_U_22
_atom_site_aniso_U_33
_atom_site_aniso_U_23
_atom_site_aniso_U_13
_atom_site_aniso_U_12
O1 0.0216(6) 0.0427(7) 0.0333(7) -0.0008(5) 0.0044(5) 0.0031(5)
O2 0.0232(6) 0.0486(8) 0.0497(8) 0.0001(6) -0.0080(5) 0.0007(5)
C1 0.0304(8) 0.0188(7) 0.0229(7) -0.0006(6) 0.0010(6) -0.0009(6)
C2 0.0464(10) 0.0252(8) 0.0224(8) -0.0008(6) -0.0021(7) -0.0021(7)
C3 0.0476(10) 0.0249(8) 0.0332(9) -0.0012(7) -0.0172(8) -0.0003(7)
C4 0.0309(9) 0.0273(9) 0.0478(11) -0.0050(7) -0.0127(8) 0.0036(7)
C5 0.0259(8) 0.0252(8) 0.0375(9) -0.0041(7) -0.0015(7) 0.0009(6)
C6 0.0243(8) 0.0181(7) 0.0251(8) -0.0010(6) 0.0007(6) -0.0008(5)
C7 0.0225(8) 0.0247(8) 0.0224(7) 0.0029(6) 0.0039(6) 0.0000(6)
C8 0.0251(8) 0.0307(8) 0.0208(7) 0.0019(6) 0.0024(6) -0.0007(6)
C9 0.0220(8) 0.0295(8) 0.0283(8) 0.0004(6) 0.0036(6) 0.0009(6)
C10 0.0313(9) 0.0283(8) 0.0225(8) -0.0009(6) 0.0085(6) 0.0007(6)
C11 0.0259(8) 0.0364(9) 0.0253(8) 0.0007(7) -0.0024(6) 0.0016(6)
C12 0.0261(8) 0.0286(8) 0.0345(9) 0.0002(7) -0.0011(7) -0.0004(6)
C13 0.0291(8) 0.0337(9) 0.0409(9) 0.0131(7) 0.0047(7) -0.0021(7)
C14 0.0339(9) 0.0369(9) 0.0248(8) 0.0001(7) 0.0054(7) 0.0041(7)

loop_
_atom_type_symbol
_atom_type_description
_atom_type_scat_dispersion_real
_atom_type_scat_dispersion_imag
_atom_type_scat_source
C C 0.0181 0.0091 'International Tables Vol C Tables 4.2.6.8 and 6.1.1.4'
H H 0.0000 0.0000 'International Tables Vol C Tables 4.2.6.8 and 6.1.1.4'
O O 0.0492 0.0322 'International Tables Vol C Tables 4.2.6.8 and 6.1.1.4'

loop_
_geom_angle_atom_site_label_1
_geom_angle_atom_site_label_2
_geom_angle_atom_site_label_3
_geom_angle
C12 O1 C9 108.81(12)
C2 C1 C6 118.92(15)
C2 C1 C10 118.11(14)
C6 C1 C10 122.97(14)
C3 C2 C1 121.96(17)
C3 C2 H2 119.0
C1 C2 H2 119.0
C4 C3 C2 119.13(16)
C4 C3 H3 120.4
C2 C3 H3 120.4
C3 C4 C5 120.00(16)
C3 C4 H4 120.0
C5 C4 H4 120.0
C4 C5 C6 121.60(17)
C4 C5 H5 119.2
C6 C5 H5 119.2
C5 C6 C1 118.35(15)
C5 C6 C7 118.61(14)
C1 C6 C7 123.02(14)
C8 C7 C13 113.01(13)
C8 C7 C14 107.92(13)
C13 C7 C14 108.79(13)
C8 C7 C6 107.87(12)
C13 C7 C6 108.52(13)
C14 C7 C6 110.75(12)
C9 C8 C11 100.98(13)
C9 C8 C7 112.71(13)
C11 C8 C7 121.83(13)
C9 C8 H8 106.8
C11 C8 H8 106.8
C7 C8 H8 106.8
O1 C9 C10 112.62(13)
O1 C9 C8 103.68(12)
C10 C9 C8 110.53(13)
O1 C9 H9 110.0
C10 C9 H9 110.0
C8 C9 H9 110.0
C9 C10 C1 108.69(12)
C9 C10 H10A 110.0
C1 C10 H10A 110.0
C9 C10 H10B 110.0
C1 C10 H10B 110.0
H10A C10 H10B 108.3
C12 C11 C8 101.08(13)
C12 C11 H11A 111.6
C8 C11 H11A 111.6
C12 C11 H11B 111.6
C8 C11 H11B 111.6
H11A C11 H11B 109.4
O2 C12 O1 121.27(16)
O2 C12 C11 128.75(17)
O1 C12 C11 109.98(13)
C7 C13 H13A 109.5
C7 C13 H13B 109.5
H13A C13 H13B 109.5
C7 C13 H13C 109.5
H13A C13 H13C 109.5
H13B C13 H13C 109.5
C7 C14 H14A 109.5
C7 C14 H14B 109.5
H14A C14 H14B 109.5
C7 C14 H14C 109.5
H14A C14 H14C 109.5
H14B C14 H14C 109.5

loop_
_geom_bond_atom_site_label_1
_geom_bond_atom_site_label_2
_geom_bond_distance
O1 C12 1.352(2)
O1 C9 1.4620(18)
O2 C12 1.202(2)
C1 C2 1.397(2)
C1 C6 1.408(2)
C1 C10 1.518(2)
C2 C3 1.383(3)
C2 H2 0.9300
C3 C4 1.381(3)
C3 H3 0.9300
C4 C5 1.388(2)
C4 H4 0.9300
C5 C6 1.398(2)
C5 H5 0.9300
C6 C7 1.540(2)
C7 C8 1.529(2)
C7 C13 1.533(2)
C7 C14 1.538(2)
C8 C9 1.509(2)
C8 C11 1.525(2)
C8 H8 0.9800
C9 C10 1.495(2)
C9 H9 0.9800
C10 H10A 0.9700
C10 H10B 0.9700
C11 C12 1.512(2)
C11 H11A 0.9700
C11 H11B 0.9700
C13 H13A 0.9600
C13 H13B 0.9600
C13 H13C 0.9600
C14 H14A 0.9600
C14 H14B 0.9600
C14 H14C 0.9600

loop_
_geom_torsion_atom_site_label_1
_geom_torsion_atom_site_label_2
_geom_torsion_atom_site_label_3
_geom_torsion_atom_site_label_4
_geom_torsion
C6 C1 C2 C3 2.1(2)
C10 C1 C2 C3 -177.61(15)
C1 C2 C3 C4 -1.2(2)
C2 C3 C4 C5 -0.6(3)
C3 C4 C5 C6 1.6(3)
C4 C5 C6 C1 -0.7(2)
C4 C5 C6 C7 -178.85(14)
C2 C1 C6 C5 -1.1(2)
C10 C1 C6 C5 178.60(14)
C2 C1 C6 C7 176.93(13)
C10 C1 C6 C7 -3.3(2)
C5 C6 C7 C8 -167.37(13)
C1 C6 C7 C8 14.58(19)
C5 C6 C7 C13 69.87(17)
C1 C6 C7 C13 -108.18(16)
C5 C6 C7 C14 -49.48(18)
C1 C6 C7 C14 132.47(15)
C13 C7 C8 C9 73.98(17)
C14 C7 C8 C9 -165.69(13)
C6 C7 C8 C9 -45.99(17)
C13 C7 C8 C11 -46.2(2)
C14 C7 C8 C11 74.12(18)
C6 C7 C8 C11 -166.18(14)
C12 O1 C9 C10 145.43(14)
C12 O1 C9 C8 25.94(16)
C11 C8 C9 O1 -38.01(15)
C7 C8 C9 O1 -169.58(12)
C11 C8 C9 C10 -158.93(13)
C7 C8 C9 C10 69.51(17)
O1 C9 C10 C1 -168.00(12)
C8 C9 C10 C1 -52.57(17)
C2 C1 C10 C9 -158.35(14)
C6 C1 C10 C9 21.9(2)
C9 C8 C11 C12 35.53(15)
C7 C8 C11 C12 161.21(14)
C9 O1 C12 O2 177.23(15)
C9 O1 C12 C11 -2.34(17)
C8 C11 C12 O2 158.76(18)
C8 C11 C12 O1 -21.71(17)
